data_1530676
loop_
_publ_author_name
'Saf'yanov, Yu.N.'
'Kuz'min, E.A.'
'Belov, N.V.'

_publ_section_title
;
 Crystal structure of lanthanum decavanadate La2 V10 O28 (H2 O)20
;
_journal_name_full 'Doklady Akademii Nauk SSSR'
_journal_page_first 603
_journal_page_last 605
_journal_volume 242
_journal_year 1978
_chemical_formula_sum 'H40 La2 O48 V10'
_chemical_name_systematic 'La2 V10 O28 (H2 O)20'
_space_group_IT_number 14
_symmetry_space_group_name_Hall '-P 2n'
_symmetry_space_group_name_H-M 'P 1 1 21/n'
_cell_angle_alpha 90
_cell_angle_beta 90
_cell_angle_gamma 101.7
_cell_formula_units_Z 2
_cell_length_a 11.134
_cell_length_b 16.18
_cell_length_c 12.018
_cell_volume 2120.037
_citation_journal_id_ASTM DANKAS
_cod_data_source_file Safyanov_DANKAS_1978_498.cif
_cod_data_source_block H40La2O48V10
_cod_original_sg_symbol_Hall '-P 2ybc (z,x-z,y)'
_cod_database_code 1530676

loop_
_symmetry_equiv_pos_as_xyz
x,y,z
-x+1/2,-y+1/2,z+1/2
-x,-y,-z
x-1/2,y-1/2,-z-1/2

loop_
_atom_site_label
_atom_site_type_symbol
_atom_site_fract_x
_atom_site_fract_y
_atom_site_fract_z
_atom_site_occupancy
_atom_site_U_iso_or_equiv
O5 O-2 0.4282 0.121 0.526 1 0.0
O19 O-2 0.3381 0.2207 0.8351 1 0.0
O15 O-2 0.3801 0.1488 0.0593 1 0.0
O1 O-2 0.24 0.1314 0.3872 1 0.0
O23 O-2 0.4524 0.4257 0.3788 1 0.0
O7 O-2 0.204 0.088 0.6156 1 0.0
La1 La+3 0.3959 0.3042 0.0106 1 0.0
O20 O-2 0.4055 0.2907 0.223 1 0.0
O2 O-2 0.3369 0.0185 0.2573 1 0.0
O14 O-2 0.5773 0.0838 0.8946 1 0.0
O10 O-2 0.5518 0.0643 0.1737 1 0.0
V1 V+5 0.3628 0.0852 0.3779 1 0.0
V3 V+5 0.6285 0.1302 0.2881 1 0.0
O16 O-2 0.1787 0.2348 0.0569 1 0.0
O22 O-2 0.2538 0.4869 0.4437 1 0.0
O11 O-2 0.7089 0.2101 0.2266 1 0.0
O17 O-2 0.5635 0.4242 0.0886 1 0.0
O6 O-2 0.5195 0.0195 0.3936 1 0.0
O9 O-2 0.4029 0.0846 0.7462 1 0.0
O3 O-2 0.4756 0.1651 0.3156 1 0.0
O21 O-2 0.597 0.2568 0.9768 1 0.0
O18 O-2 0.5114 0.4037 0.8542 1 0.0
V4 V+5 0.5865 0.09 0.5373 1 0.0
O12 O-2 0.6646 0.1634 0.4493 1 0.0
O4 O-2 0.702 0.0157 0.5266 1 0.0
O13 O-2 0.6257 0.1233 0.6672 1 0.0
O8 O-2 0.7434 0.0625 0.3119 1 0.0
O24 O-2 0.6157 0.576 0.3357 1 0.0
V5 V+5 0.5383 0.0366 0.7802 1 0.0
V2 V+5 0.3164 0.0382 0.6242 1 0.0
